data_7200505
loop_
_publ_author_name
'Imai, Yoshitane'
'Kamon, Kensaku'
'Kido, Shingo'
'Harada, Takunori'
'Tajima, Nobuo'
'Sato, Tomohiro'
'Kuroda, Reiko'
'Matsubara, Yoshio'

_publ_section_title
;
 Formation and crystal structure of the chiral charge-transfer complex
 with axially chiral 1,1'-bis-2-naphthol derivatives and tetracyanobenzene
;
_journal_coden_ASTM CRECF4
_journal_issue 4
_journal_name_full CrystEngComm
_journal_page_first 620
_journal_page_last 624
_journal_paper_doi 10.1039/b817131a
_journal_volume 11
_journal_year 2009
_chemical_formula_sum 'C21 H11 N4 O'
_chemical_formula_weight 335.34
_space_group_IT_number 5
_symmetry_cell_setting monoclinic
_symmetry_space_group_name_Hall 'C 2y'
_symmetry_space_group_name_H-M 'C 1 2 1'
_atom_sites_solution_hydrogens geom
_atom_sites_solution_primary direct
_atom_sites_solution_secondary difmap
_audit_creation_method SHELXL-97
_cell_angle_alpha 90.00
_cell_angle_beta 100.479(2)
_cell_angle_gamma 90.00
_cell_formula_units_Z 4
_cell_length_a 26.469(3)
_cell_length_b 7.2740(8)
_cell_length_c 8.7625(10)
_cell_measurement_reflns_used 3061
_cell_measurement_temperature 120(2)
_cell_measurement_theta_max 27.87
_cell_measurement_theta_min 1.56
_cell_volume 1659.0(3)
_computing_cell_refinement 'Bruker SAINT'
_computing_data_collection 'Bruker SMART'
_computing_data_reduction 'Bruker SAINT'
_computing_structure_refinement 'SHELXL-97 (Sheldrick, 1997)'
_computing_structure_solution 'SHELXS-97 (Sheldrick, 1997)'
_diffrn_ambient_temperature 120(2)
_diffrn_measured_fraction_theta_full 0.969
_diffrn_measured_fraction_theta_max 0.969
_diffrn_measurement_device_type 'CCD area detector'
_diffrn_measurement_method '\w scans'
_diffrn_radiation_monochromator graphite
_diffrn_radiation_source 'fine-focus sealed tube'
_diffrn_radiation_type MoK\a
_diffrn_radiation_wavelength 0.71073
_diffrn_reflns_av_R_equivalents 0.0345
_diffrn_reflns_av_sigmaI/netI 0.0636
_diffrn_reflns_limit_h_max 34
_diffrn_reflns_limit_h_min -34
_diffrn_reflns_limit_k_max 9
_diffrn_reflns_limit_k_min -9
_diffrn_reflns_limit_l_max 11
_diffrn_reflns_limit_l_min -11
_diffrn_reflns_number 7325
_diffrn_reflns_theta_full 27.87
_diffrn_reflns_theta_max 27.87
_diffrn_reflns_theta_min 1.56
_exptl_absorpt_coefficient_mu 0.087
_exptl_absorpt_correction_T_max 0.9957
_exptl_absorpt_correction_T_min 0.9621
_exptl_absorpt_correction_type empirical
_exptl_absorpt_process_details 'Bruker SADABS'
_exptl_crystal_colour orange
_exptl_crystal_density_diffrn 1.343
_exptl_crystal_density_method 'not measured'
_exptl_crystal_description needle
_exptl_crystal_F_000 692
_exptl_crystal_size_max 0.45
_exptl_crystal_size_mid 0.15
_exptl_crystal_size_min 0.05
_refine_diff_density_max 0.247
_refine_diff_density_min -0.228
_refine_diff_density_rms 0.060
_refine_ls_abs_structure_details 'Flack H D (1983), Acta Cryst. A39, 876-881'
_refine_ls_abs_structure_Flack -3(2)
_refine_ls_extinction_method none
_refine_ls_goodness_of_fit_ref 1.053
_refine_ls_hydrogen_treatment constr
_refine_ls_matrix_type full
_refine_ls_number_parameters 237
_refine_ls_number_reflns 3683
_refine_ls_number_restraints 1
_refine_ls_restrained_S_all 1.053
_refine_ls_R_factor_all 0.0619
_refine_ls_R_factor_gt 0.0481
_refine_ls_shift/su_max 0.000
_refine_ls_shift/su_mean 0.000
_refine_ls_structure_factor_coef Fsqd
_refine_ls_weighting_details 'calc w=1/[\s^2^(Fo^2^)+(0.0620P)^2^+0.0000P] where P=(Fo^2^+2Fc^2^)/3'
_refine_ls_weighting_scheme calc
_refine_ls_wR_factor_gt 0.1068
_refine_ls_wR_factor_ref 0.1238
_reflns_number_gt 3061
_reflns_number_total 3683
_reflns_threshold_expression >2sigma(I)
_cod_data_source_file B817131A.txt
_cod_data_source_block imai711_2
_cod_depositor_comments
;
The following automatic conversions were performed:
'_symmetry_cell_setting' value 'Monoclinic' changed to 'monoclinic'
according to '/home/saulius/struct/CIF-dictionaries/cif_core.dic'
dictionary named 'cif_core.dic' version 2.4.1 from 2010-06-29.

Automatic conversion script
Id: cif_fix_enum 1527 2010-12-29 10:47:43Z saulius 

 Replaced the incorrect bibliographical reference to the original
 publication with a proper one.

 Antanas Vaitkus,
 2019-09-18
;
_cod_original_cell_volume 1658.9(3)
_cod_original_sg_symbol_H-M C2
_cod_database_code 7200505

loop_
_symmetry_equiv_pos_as_xyz
'x, y, z'
'-x, y, -z'
'x+1/2, y+1/2, z'
'-x+1/2, y+1/2, -z'

loop_
_atom_site_label
_atom_site_type_symbol
_atom_site_fract_x
_atom_site_fract_y
_atom_site_fract_z
_atom_site_U_iso_or_equiv
_atom_site_adp_type
_atom_site_occupancy
_atom_site_symmetry_multiplicity
_atom_site_calc_flag
_atom_site_refinement_flags
_atom_site_disorder_assembly
_atom_site_disorder_group
C1 C 0.47143(8) 0.7302(3) 0.9931(2) 0.0141(5) Uani 1 1 d . . .
C2 C 0.44935(8) 0.8156(3) 1.1051(2) 0.0151(5) Uani 1 1 d . . .
C3 C 0.39559(9) 0.8107(3) 1.0997(3) 0.0185(5) Uani 1 1 d . . .
H3 H 0.3814 0.8620 1.1823 0.022 Uiso 1 1 calc R . .
C4 C 0.36411(9) 0.7328(3) 0.9767(3) 0.0183(5) Uani 1 1 d . . .
H4 H 0.3281 0.7294 0.9744 0.022 Uiso 1 1 calc R . .
C5 C 0.35214(9) 0.5912(3) 0.7149(3) 0.0176(5) Uani 1 1 d . . .
H5 H 0.3159 0.5958 0.7085 0.021 Uiso 1 1 calc R . .
C6 C 0.37153(9) 0.5219(3) 0.5924(3) 0.0196(5) Uani 1 1 d . . .
C7 C 0.42565(9) 0.5066(3) 0.6077(3) 0.0192(5) Uani 1 1 d . . .
H7 H 0.4397 0.4537 0.5256 0.023 Uiso 1 1 calc R . .
C8 C 0.45790(9) 0.5661(3) 0.7376(3) 0.0172(5) Uani 1 1 d . . .
H8 H 0.4939 0.5517 0.7448 0.021 Uiso 1 1 calc R . .
C9 C 0.43871(9) 0.6494(3) 0.8629(3) 0.0153(5) Uani 1 1 d . . .
C10 C 0.38449(8) 0.6566(3) 0.8517(3) 0.0153(5) Uani 1 1 d . . .
O2 O 0.48105(6) 0.9106(2) 1.21801(18) 0.0201(4) Uani 1 1 d . . .
H2 H 0.4657 0.9314 1.2922 0.030 Uiso 1 1 calc R . .
C6M C 0.33741(9) 0.4633(4) 0.4429(3) 0.0240(6) Uani 1 1 d . . .
H6M1 H 0.3375 0.5588 0.3641 0.036 Uiso 1 1 calc R . .
H6M2 H 0.3023 0.4449 0.4609 0.036 Uiso 1 1 calc R . .
H6M3 H 0.3504 0.3480 0.4067 0.036 Uiso 1 1 calc R . .
C11 C 0.30202(9) 1.1305(3) 0.7614(3) 0.0188(5) Uani 1 1 d . . .
H11 H 0.2656 1.1243 0.7385 0.023 Uiso 1 1 calc R . .
C12 C 0.32690(9) 1.2049(3) 0.9010(3) 0.0182(5) Uani 1 1 d . . .
C13 C 0.38090(9) 1.2109(3) 0.9370(3) 0.0169(5) Uani 1 1 d . . .
C14 C 0.40979(9) 1.1439(3) 0.8319(3) 0.0176(5) Uani 1 1 d . . .
H14 H 0.4463 1.1458 0.8563 0.021 Uiso 1 1 calc R . .
C15 C 0.38490(9) 1.0744(3) 0.6910(3) 0.0168(5) Uani 1 1 d . . .
C16 C 0.33090(9) 1.0654(3) 0.6560(3) 0.0179(5) Uani 1 1 d . . .
C17 C 0.29680(9) 1.2782(4) 1.0083(3) 0.0243(6) Uani 1 1 d . . .
N18 N 0.27277(8) 1.3391(4) 1.0917(3) 0.0367(6) Uani 1 1 d . . .
C19 C 0.40610(9) 1.2801(3) 1.0860(3) 0.0186(5) Uani 1 1 d . . .
N20 N 0.42597(8) 1.3308(3) 1.2042(2) 0.0276(5) Uani 1 1 d . . .
C21 C 0.41333(9) 1.0170(4) 0.5749(3) 0.0206(5) Uani 1 1 d . . .
N22 N 0.43444(8) 0.9774(3) 0.4770(2) 0.0278(5) Uani 1 1 d . . .
C23 C 0.30611(9) 0.9885(3) 0.5093(3) 0.0221(5) Uani 1 1 d . . .
N24 N 0.28672(9) 0.9294(4) 0.3935(3) 0.0318(5) Uani 1 1 d . . .

loop_
_atom_site_aniso_label
_atom_site_aniso_U_11
_atom_site_aniso_U_22
_atom_site_aniso_U_33
_atom_site_aniso_U_23
_atom_site_aniso_U_13
_atom_site_aniso_U_12
C1 0.0137(11) 0.0145(11) 0.0142(12) 0.0034(9) 0.0027(9) -0.0011(9)
C2 0.0143(11) 0.0174(11) 0.0130(11) 0.0041(9) 0.0005(9) 0.0007(9)
C3 0.0194(12) 0.0186(12) 0.0189(12) 0.0023(10) 0.0073(9) 0.0033(10)
C4 0.0122(11) 0.0205(13) 0.0223(13) 0.0046(10) 0.0039(9) 0.0001(9)
C5 0.0128(11) 0.0156(12) 0.0223(13) 0.0059(9) -0.0020(9) -0.0020(9)
C6 0.0209(12) 0.0163(12) 0.0199(12) 0.0012(10) -0.0013(10) -0.0043(10)
C7 0.0220(12) 0.0189(12) 0.0176(12) -0.0006(10) 0.0055(10) -0.0005(10)
C8 0.0159(11) 0.0163(12) 0.0197(12) 0.0001(10) 0.0040(9) 0.0015(9)
C9 0.0171(11) 0.0153(11) 0.0135(11) 0.0036(9) 0.0024(9) 0.0000(10)
C10 0.0147(11) 0.0126(11) 0.0181(12) 0.0061(9) 0.0019(9) -0.0002(9)
O2 0.0177(8) 0.0267(9) 0.0165(8) -0.0059(7) 0.0052(6) -0.0014(7)
C6M 0.0222(13) 0.0269(14) 0.0209(12) -0.0005(10) -0.0015(10) -0.0017(11)
C11 0.0148(11) 0.0192(12) 0.0225(13) 0.0034(10) 0.0033(10) -0.0012(10)
C12 0.0171(12) 0.0176(12) 0.0210(13) 0.0022(10) 0.0063(10) 0.0010(10)
C13 0.0189(12) 0.0143(12) 0.0175(12) 0.0023(9) 0.0035(10) 0.0010(9)
C14 0.0148(11) 0.0181(12) 0.0199(12) 0.0043(10) 0.0032(9) 0.0002(10)
C15 0.0195(12) 0.0148(12) 0.0167(12) 0.0006(9) 0.0051(9) 0.0012(10)
C16 0.0195(12) 0.0139(12) 0.0189(12) -0.0001(10) -0.0003(10) -0.0009(10)
C17 0.0157(12) 0.0290(14) 0.0271(14) -0.0049(11) 0.0005(10) -0.0023(11)
N18 0.0214(12) 0.0534(16) 0.0361(13) -0.0174(12) 0.0072(10) 0.0024(11)
C19 0.0159(11) 0.0191(13) 0.0212(13) 0.0015(10) 0.0051(10) 0.0005(10)
N20 0.0268(12) 0.0323(13) 0.0231(12) -0.0017(10) 0.0033(9) -0.0041(10)
C21 0.0186(12) 0.0232(13) 0.0186(12) 0.0005(10) -0.0001(10) 0.0009(10)
N22 0.0254(11) 0.0382(14) 0.0201(11) -0.0019(10) 0.0044(9) 0.0028(10)
C23 0.0189(12) 0.0230(13) 0.0253(13) -0.0007(11) 0.0063(10) -0.0008(10)
N24 0.0311(13) 0.0330(13) 0.0287(12) -0.0077(11) -0.0012(10) -0.0026(11)

loop_
_atom_type_symbol
_atom_type_description
_atom_type_scat_dispersion_real
_atom_type_scat_dispersion_imag
_atom_type_scat_source
C C 0.0033 0.0016 'International Tables Vol C Tables 4.2.6.8 and 6.1.1.4'
H H 0.0000 0.0000 'International Tables Vol C Tables 4.2.6.8 and 6.1.1.4'
N N 0.0061 0.0033 'International Tables Vol C Tables 4.2.6.8 and 6.1.1.4'
O O 0.0106 0.0060 'International Tables Vol C Tables 4.2.6.8 and 6.1.1.4'

loop_
_geom_angle_atom_site_label_1
_geom_angle_atom_site_label_2
_geom_angle_atom_site_label_3
_geom_angle
_geom_angle_site_symmetry_1
_geom_angle_site_symmetry_3
_geom_angle_publ_flag
C2 C1 C9 118.71(19) . . ?
C2 C1 C1 119.7(2) . 2_657 ?
C9 C1 C1 121.5(2) . 2_657 ?
O2 C2 C1 117.43(19) . . ?
O2 C2 C3 121.29(19) . . ?
C1 C2 C3 121.2(2) . . ?
C4 C3 C2 120.3(2) . . ?
C3 C4 C10 120.7(2) . . ?
C6 C5 C10 122.0(2) . . ?
C5 C6 C7 118.1(2) . . ?
C5 C6 C6M 122.3(2) . . ?
C7 C6 C6M 119.6(2) . . ?
C8 C7 C6 121.5(2) . . ?
C7 C8 C9 121.4(2) . . ?
C10 C9 C8 117.3(2) . . ?
C10 C9 C1 119.9(2) . . ?
C8 C9 C1 122.7(2) . . ?
C4 C10 C9 118.8(2) . . ?
C4 C10 C5 121.7(2) . . ?
C9 C10 C5 119.4(2) . . ?
C16 C11 C12 119.3(2) . . ?
C11 C12 C13 120.6(2) . . ?
C11 C12 C17 119.3(2) . . ?
C13 C12 C17 120.1(2) . . ?
C14 C13 C12 120.0(2) . . ?
C14 C13 C19 120.2(2) . . ?
C12 C13 C19 119.8(2) . . ?
C15 C14 C13 119.3(2) . . ?
C14 C15 C16 120.7(2) . . ?
C14 C15 C21 120.9(2) . . ?
C16 C15 C21 118.4(2) . . ?
C11 C16 C15 120.0(2) . . ?
C11 C16 C23 120.6(2) . . ?
C15 C16 C23 119.4(2) . . ?
N18 C17 C12 178.8(3) . . ?
N20 C19 C13 178.5(3) . . ?
N22 C21 C15 176.4(3) . . ?
N24 C23 C16 179.4(3) . . ?

loop_
_geom_bond_atom_site_label_1
_geom_bond_atom_site_label_2
_geom_bond_distance
_geom_bond_site_symmetry_2
_geom_bond_publ_flag
C1 C2 1.378(3) . ?
C1 C9 1.427(3) . ?
C1 C1 1.495(4) 2_657 ?
C2 O2 1.363(3) . ?
C2 C3 1.416(3) . ?
C3 C4 1.360(3) . ?
C4 C10 1.418(3) . ?
C5 C6 1.368(3) . ?
C5 C10 1.422(3) . ?
C6 C7 1.419(3) . ?
C6 C6M 1.511(3) . ?
C7 C8 1.363(3) . ?
C8 C9 1.426(3) . ?
C9 C10 1.422(3) . ?
C11 C16 1.385(3) . ?
C11 C12 1.389(3) . ?
C12 C13 1.407(3) . ?
C12 C17 1.441(3) . ?
C13 C14 1.388(3) . ?
C13 C19 1.444(3) . ?
C14 C15 1.385(3) . ?
C15 C16 1.408(3) . ?
C15 C21 1.433(3) . ?
C16 C23 1.445(3) . ?
C17 N18 1.141(3) . ?
C19 N20 1.134(3) . ?
C21 N22 1.142(3) . ?
C23 N24 1.135(3) . ?
